data_7022568
loop_
_publ_author_name
'Schweinfurth, David'
'Klein, Johannes'
'Hohloch, Stephan'
'Dechert, Sebastian'
'Demeshko, Serhiy'
'Meyer, Franc'
'Sarkar, Biprajit'

_publ_section_title
;
 Influencing the coordination mode of tbta (tbta =
 tris[(1-benzyl-1H-1,2,3-triazol-4-yl)methyl]amine) in dicobalt complexes
 through changes in metal oxidation states.
;
_journal_issue 19
_journal_name_full 'Dalton transactions (Cambridge, England : 2003)'
_journal_page_first 6944
_journal_page_last 6952
_journal_paper_doi 10.1039/c3dt00102d
_journal_volume 42
_journal_year 2013
_chemical_formula_sum 'C60 H62 B4 Co2 F16 N20 O2'
_chemical_formula_weight 1560.40
_chemical_name_systematic
;
?
;
_space_group_IT_number 61
_symmetry_cell_setting orthorhombic
_symmetry_space_group_name_Hall '-P 2ac 2ab'
_symmetry_space_group_name_H-M 'P b c a'
_atom_sites_solution_hydrogens geom
_atom_sites_solution_primary direct
_atom_sites_solution_secondary difmap
_audit_creation_method SHELXL-97
_cell_angle_alpha 90.00
_cell_angle_beta 90.00
_cell_angle_gamma 90.00
_cell_formula_units_Z 4
_cell_length_a 21.184(2)
_cell_length_b 14.3717(17)
_cell_length_c 22.001(3)
_cell_measurement_reflns_used 8309
_cell_measurement_temperature 100(2)
_cell_measurement_theta_max 26
_cell_measurement_theta_min 1.5
_cell_volume 6698.2(14)
_computing_cell_refinement 'Bruker Apex II Suite, 2008'
_computing_data_collection 'Bruker Apex II Suite, 2008'
_computing_data_reduction 'Bruker Apex II Suite, 2008'
_computing_molecular_graphics 'SHELXTL-plus, XP (Sheldrick, 1991)'
_computing_publication_material 'Diamond 3, 2008'
_computing_structure_refinement 'SHELXL-97 (Sheldrick, 2008)'
_diffrn_ambient_temperature 100(2)
_diffrn_measured_fraction_theta_full 0.998
_diffrn_measured_fraction_theta_max 0.998
_diffrn_measurement_device_type 'Bruker Kappa Apex II duo'
_diffrn_measurement_method 'omega phi scan'
_diffrn_radiation_monochromator graphite
_diffrn_radiation_source 'fine-focus sealed tube'
_diffrn_radiation_type MoK\a
_diffrn_radiation_wavelength 0.71073
_diffrn_reflns_av_R_equivalents 0.0348
_diffrn_reflns_av_sigmaI/netI 0.0187
_diffrn_reflns_limit_h_max 28
_diffrn_reflns_limit_h_min -27
_diffrn_reflns_limit_k_max 18
_diffrn_reflns_limit_k_min -19
_diffrn_reflns_limit_l_max 29
_diffrn_reflns_limit_l_min -29
_diffrn_reflns_number 110712
_diffrn_reflns_theta_full 28.31
_diffrn_reflns_theta_max 28.31
_diffrn_reflns_theta_min 1.85
_exptl_absorpt_coefficient_mu 0.601
_exptl_absorpt_correction_T_max 0.746
_exptl_absorpt_correction_T_min 0.696
_exptl_absorpt_correction_type multi-scan
_exptl_absorpt_process_details 'Blessing, 1995'
_exptl_crystal_colour red
_exptl_crystal_density_diffrn 1.547
_exptl_crystal_density_method 'not measured'
_exptl_crystal_description block
_exptl_crystal_F_000 3184
_exptl_crystal_size_max 0.33
_exptl_crystal_size_mid 0.26
_exptl_crystal_size_min 0.16
_refine_diff_density_max 2.400
_refine_diff_density_min -0.808
_refine_diff_density_rms 0.104
_refine_ls_extinction_method none
_refine_ls_goodness_of_fit_ref 1.097
_refine_ls_hydrogen_treatment mixed
_refine_ls_matrix_type full
_refine_ls_number_parameters 473
_refine_ls_number_reflns 8309
_refine_ls_number_restraints 0
_refine_ls_restrained_S_all 1.097
_refine_ls_R_factor_all 0.0827
_refine_ls_R_factor_gt 0.0595
_refine_ls_shift/su_max 0.004
_refine_ls_shift/su_mean 0.000
_refine_ls_structure_factor_coef Fsqd
_refine_ls_weighting_details 'calc w=1/[\s^2^(Fo^2^)+(0.0748P)^2^+19.7688P] where P=(Fo^2^+2Fc^2^)/3'
_refine_ls_weighting_scheme calc
_refine_ls_wR_factor_gt 0.1630
_refine_ls_wR_factor_ref 0.1846
_reflns_number_gt 6352
_reflns_number_total 8309
_reflns_threshold_expression >2\s(I)
_cod_data_source_file c3dt00102d.txt
_cod_data_source_block sar38
_cod_original_cell_volume 6698.3(14)
_cod_original_sg_symbol_H-M Pbca
_cod_database_code 7022568

loop_
_symmetry_equiv_pos_as_xyz
'x, y, z'
'-x+1/2, -y, z+1/2'
'x+1/2, -y+1/2, -z'
'-x, y+1/2, -z+1/2'
'-x, -y, -z'
'x-1/2, y, -z-1/2'
'-x-1/2, y-1/2, z'
'x, -y-1/2, z-1/2'

loop_
_atom_site_label
_atom_site_type_symbol
_atom_site_fract_x
_atom_site_fract_y
_atom_site_fract_z
_atom_site_U_iso_or_equiv
_atom_site_adp_type
_atom_site_occupancy
_atom_site_symmetry_multiplicity
_atom_site_calc_flag
_atom_site_refinement_flags
C10 C 0.11355(13) 0.1606(2) 0.07080(15) 0.0237(6) Uani 1 1 d .
H10B H 0.1301 0.1571 0.0288 0.028 Uiso 1 1 calc R
H10A H 0.1382 0.2076 0.0936 0.028 Uiso 1 1 calc R
C11 C 0.11727(14) 0.0685(2) 0.10095(14) 0.0225(6) Uani 1 1 d .
C12 C 0.15670(15) 0.0215(2) 0.13935(15) 0.0258(6) Uani 1 1 d .
H12A H 0.1962 0.0417 0.1550 0.031 Uiso 1 1 calc R
C13 C 0.14408(18) -0.1339(3) 0.19278(17) 0.0343(8) Uani 1 1 d .
H13B H 0.1906 -0.1409 0.1932 0.041 Uiso 1 1 calc R
H13A H 0.1257 -0.1935 0.1787 0.041 Uiso 1 1 calc R
C14 C 0.12132(17) -0.1140(2) 0.25666(17) 0.0331(8) Uani 1 1 d .
C15 C 0.06433(19) -0.0705(3) 0.26809(18) 0.0398(9) Uani 1 1 d .
H15A H 0.0378 -0.0535 0.2351 0.048 Uiso 1 1 calc R
C16 C 0.0454(2) -0.0513(3) 0.3270(2) 0.0463(10) Uani 1 1 d .
H16A H 0.0066 -0.0201 0.3343 0.056 Uiso 1 1 calc R
C17 C 0.0833(2) -0.0778(4) 0.3753(2) 0.0533(12) Uani 1 1 d .
H17A H 0.0710 -0.0638 0.4158 0.064 Uiso 1 1 calc R
C18 C 0.1393(2) -0.1248(4) 0.3643(2) 0.0513(12) Uani 1 1 d .
H18A H 0.1646 -0.1450 0.3975 0.062 Uiso 1 1 calc R
C19 C 0.15872(19) -0.1424(3) 0.30530(19) 0.0425(9) Uani 1 1 d .
H19A H 0.1974 -0.1739 0.2980 0.051 Uiso 1 1 calc R
C20 C 0.02940(15) 0.2565(2) 0.02311(17) 0.0307(7) Uani 1 1 d .
H20B H 0.0347 0.3200 0.0397 0.037 Uiso 1 1 calc R
H20A H 0.0578 0.2491 -0.0123 0.037 Uiso 1 1 calc R
C21 C -0.03739(16) 0.2403(2) 0.00504(16) 0.0298(7) Uani 1 1 d .
C22 C -0.08568(18) 0.2913(3) -0.01921(17) 0.0380(9) Uani 1 1 d .
H22A H -0.0856 0.3555 -0.0294 0.046 Uiso 1 1 calc R
C23 C -0.19760(18) 0.2484(4) -0.04846(18) 0.0509(12) Uani 1 1 d .
H23B H -0.2175 0.1886 -0.0599 0.061 Uiso 1 1 calc R
H23A H -0.1950 0.2874 -0.0855 0.061 Uiso 1 1 calc R
C24 C -0.23815(14) 0.2964(2) -0.00237(14) 0.0242(6) Uani 1 1 d .
C25 C -0.24527(18) 0.3923(3) -0.0032(2) 0.0474(11) Uani 1 1 d .
H25A H -0.2246 0.4302 -0.0324 0.057 Uiso 1 1 calc R
C26 C -0.2870(2) 0.4325(3) 0.0442(3) 0.0604(16) Uani 1 1 d .
H26A H -0.2940 0.4976 0.0468 0.073 Uiso 1 1 calc R
C27 C -0.3148(2) 0.3726(4) 0.0836(2) 0.0519(12) Uani 1 1 d .
H27A H -0.3417 0.3980 0.1140 0.062 Uiso 1 1 calc R
C28 C -0.3071(2) 0.2816(4) 0.0826(2) 0.0568(13) Uani 1 1 d .
H28A H -0.3285 0.2431 0.1111 0.068 Uiso 1 1 calc R
C29 C -0.26873(17) 0.2441(3) 0.04085(19) 0.0418(9) Uani 1 1 d .
H29A H -0.2624 0.1786 0.0411 0.050 Uiso 1 1 calc R
C30 C 0.02386(16) 0.2181(2) 0.13355(16) 0.0305(7) Uani 1 1 d .
H30B H 0.0610 0.2210 0.1607 0.037 Uiso 1 1 calc R
H30A H 0.0055 0.2812 0.1307 0.037 Uiso 1 1 calc R
C31 C -0.02357(14) 0.1528(2) 0.15907(15) 0.0258(6) Uani 1 1 d .
C32 C -0.05508(15) 0.1441(3) 0.21319(16) 0.0305(7) Uani 1 1 d .
H32A H -0.0521 0.1832 0.2479 0.037 Uiso 1 1 calc R
C33 C -0.13701(17) 0.0269(3) 0.24927(16) 0.0327(7) Uani 1 1 d .
H33B H -0.1193 0.0295 0.2909 0.039 Uiso 1 1 calc R
H33A H -0.1440 -0.0393 0.2388 0.039 Uiso 1 1 calc R
C34 C -0.19939(16) 0.0779(2) 0.24796(15) 0.0275(7) Uani 1 1 d .
C35 C -0.21030(16) 0.1497(2) 0.28931(16) 0.0302(7) Uani 1 1 d .
H35A H -0.1790 0.1645 0.3187 0.036 Uiso 1 1 calc R
C36 C -0.26659(16) 0.1997(3) 0.28801(18) 0.0344(8) Uani 1 1 d .
H36A H -0.2737 0.2487 0.3162 0.041 Uiso 1 1 calc R
C37 C -0.31225(17) 0.1773(3) 0.24519(18) 0.0377(8) Uani 1 1 d .
H37A H -0.3506 0.2116 0.2436 0.045 Uiso 1 1 calc R
C38 C -0.30191(18) 0.1049(3) 0.20467(18) 0.0410(9) Uani 1 1 d .
H38A H -0.3337 0.0887 0.1761 0.049 Uiso 1 1 calc R
C39 C -0.24563(18) 0.0563(3) 0.20556(17) 0.0365(8) Uani 1 1 d .
H39A H -0.2386 0.0078 0.1770 0.044 Uiso 1 1 calc R
B1 B 0.0257(2) 0.2656(4) -0.1511(2) 0.0497(13) Uani 1 1 d .
B2 B 0.1585(2) 0.4247(3) 0.1049(2) 0.0417(11) Uani 1 1 d .
N1 N 0.04419(12) 0.18514(18) 0.07065(12) 0.0228(5) Uani 1 1 d .
N10 N 0.06666(11) 0.01187(18) 0.09119(11) 0.0204(5) Uani 1 1 d .
N11 N 0.07139(12) -0.06622(18) 0.12144(12) 0.0236(5) Uani 1 1 d .
N12 N 0.12682(13) -0.06019(19) 0.15019(13) 0.0255(6) Uani 1 1 d .
N20 N -0.05944(12) 0.1518(2) 0.01157(12) 0.0250(6) Uani 1 1 d .
N21 N -0.11851(12) 0.1447(2) -0.00608(13) 0.0304(6) Uani 1 1 d .
N22 N -0.13322(14) 0.2305(2) -0.02547(14) 0.0370(8) Uani 1 1 d .
N30 N -0.04299(11) 0.08207(19) 0.12366(12) 0.0226(5) Uani 1 1 d .
N31 N -0.08453(12) 0.0289(2) 0.15131(12) 0.0243(5) Uani 1 1 d .
N32 N -0.09128(13) 0.0676(2) 0.20615(12) 0.0274(6) Uani 1 1 d .
O1 O 0.04283(9) 0.04526(16) -0.02571(10) 0.0203(4) Uani 1 1 d .
F1 F 0.0579(2) 0.3402(3) -0.1302(3) 0.146(3) Uani 1 1 d .
F2 F 0.04401(15) 0.2453(4) -0.20910(17) 0.121(2) Uani 1 1 d .
F3 F -0.03916(11) 0.28461(17) -0.15108(10) 0.0434(6) Uani 1 1 d .
F4 F 0.03960(11) 0.19128(17) -0.11317(11) 0.0443(6) Uani 1 1 d .
F5 F 0.13780(14) 0.51578(19) 0.10364(12) 0.0543(7) Uani 1 1 d .
F6 F 0.21708(14) 0.4223(2) 0.1296(2) 0.0876(12) Uani 1 1 d .
F7 F 0.11882(17) 0.3710(2) 0.1386(2) 0.0940(14) Uani 1 1 d .
F8 F 0.1600(2) 0.3873(3) 0.04751(17) 0.1010(14) Uani 1 1 d .
Co1 Co -0.001525(17) 0.06724(3) 0.048436(18) 0.01895(12) Uani 1 1 d .
H1 H 0.037(2) 0.084(3) -0.053(2) 0.044(13) Uiso 1 1 d .

loop_
_atom_site_aniso_label
_atom_site_aniso_U_11
_atom_site_aniso_U_22
_atom_site_aniso_U_33
_atom_site_aniso_U_23
_atom_site_aniso_U_13
_atom_site_aniso_U_12
C10 0.0132(12) 0.0298(16) 0.0281(16) -0.0019(13) -0.0023(11) -0.0025(11)
C11 0.0155(13) 0.0296(16) 0.0223(14) -0.0056(12) -0.0026(11) 0.0001(11)
C12 0.0198(14) 0.0304(16) 0.0273(16) -0.0055(13) -0.0046(12) 0.0000(12)
C13 0.0351(18) 0.0301(17) 0.038(2) 0.0036(15) -0.0108(15) 0.0069(14)
C14 0.0339(18) 0.0312(17) 0.0342(19) 0.0076(15) -0.0131(15) -0.0074(14)
C15 0.0368(19) 0.050(2) 0.0329(19) 0.0112(17) -0.0070(15) 0.0024(17)
C16 0.044(2) 0.057(3) 0.038(2) 0.0152(19) 0.0017(18) -0.0041(19)
C17 0.056(3) 0.071(3) 0.032(2) 0.017(2) -0.0020(19) -0.020(2)
C18 0.049(2) 0.068(3) 0.037(2) 0.023(2) -0.0153(19) -0.014(2)
C19 0.0350(19) 0.048(2) 0.044(2) 0.0159(18) -0.0152(17) -0.0069(17)
C20 0.0247(15) 0.0273(16) 0.0400(19) 0.0003(14) -0.0088(14) -0.0010(13)
C21 0.0259(15) 0.0333(17) 0.0303(17) -0.0045(14) -0.0057(13) 0.0072(13)
C22 0.0357(19) 0.046(2) 0.0324(19) -0.0102(16) -0.0107(15) 0.0174(16)
C23 0.0291(18) 0.094(3) 0.0301(19) -0.022(2) -0.0143(15) 0.030(2)
C24 0.0183(13) 0.0335(17) 0.0207(14) -0.0032(12) -0.0052(11) 0.0049(12)
C25 0.0284(18) 0.036(2) 0.078(3) 0.012(2) -0.018(2) -0.0035(15)
C26 0.050(3) 0.037(2) 0.094(4) -0.028(2) -0.039(3) 0.0115(19)
C27 0.0312(19) 0.086(4) 0.039(2) -0.019(2) -0.0048(17) 0.007(2)
C28 0.037(2) 0.098(4) 0.035(2) 0.007(2) 0.0019(17) 0.005(2)
C29 0.0298(18) 0.055(2) 0.041(2) 0.0122(18) -0.0090(15) -0.0039(17)
C30 0.0247(15) 0.0342(18) 0.0327(18) -0.0147(14) -0.0011(13) -0.0020(13)
C31 0.0178(13) 0.0335(17) 0.0261(16) -0.0113(13) -0.0032(12) 0.0027(12)
C32 0.0257(15) 0.0408(19) 0.0249(16) -0.0107(14) -0.0019(13) 0.0037(14)
C33 0.0326(17) 0.0430(19) 0.0224(16) 0.0022(15) 0.0055(13) 0.0063(15)
C34 0.0263(15) 0.0347(17) 0.0214(15) 0.0038(13) 0.0048(12) -0.0024(13)
C35 0.0256(15) 0.0361(18) 0.0290(17) 0.0010(14) 0.0050(13) -0.0067(13)
C36 0.0293(17) 0.0320(17) 0.042(2) -0.0002(15) 0.0105(15) -0.0024(14)
C37 0.0237(16) 0.046(2) 0.044(2) 0.0106(17) 0.0058(15) 0.0005(15)
C38 0.0317(18) 0.057(2) 0.034(2) 0.0026(18) -0.0061(15) -0.0043(17)
C39 0.0357(18) 0.047(2) 0.0270(17) -0.0045(15) 0.0015(15) -0.0026(16)
B1 0.034(2) 0.065(3) 0.050(3) 0.032(2) -0.011(2) -0.015(2)
B2 0.035(2) 0.039(2) 0.051(3) -0.017(2) 0.015(2) -0.0085(18)
N1 0.0167(11) 0.0261(13) 0.0255(13) -0.0051(10) -0.0040(10) 0.0007(10)
N10 0.0161(11) 0.0264(13) 0.0187(12) -0.0032(10) -0.0008(9) -0.0002(9)
N11 0.0213(12) 0.0279(13) 0.0217(13) -0.0042(10) -0.0030(10) 0.0005(10)
N12 0.0227(12) 0.0281(13) 0.0258(14) -0.0009(11) -0.0057(10) 0.0026(10)
N20 0.0149(11) 0.0393(15) 0.0209(13) -0.0080(11) -0.0032(9) 0.0035(10)
N21 0.0157(12) 0.0514(18) 0.0242(14) -0.0157(13) -0.0044(10) 0.0058(12)
N22 0.0256(14) 0.057(2) 0.0278(15) -0.0177(14) -0.0104(12) 0.0172(14)
N30 0.0151(11) 0.0315(14) 0.0211(13) -0.0079(10) -0.0012(9) -0.0011(10)
N31 0.0197(12) 0.0345(14) 0.0187(12) -0.0060(11) 0.0010(10) 0.0016(10)
N32 0.0229(13) 0.0400(16) 0.0193(13) -0.0067(11) 0.0013(10) 0.0038(11)
O1 0.0163(9) 0.0275(11) 0.0171(10) -0.0033(9) -0.0005(8) -0.0016(8)
F1 0.107(3) 0.063(2) 0.268(6) 0.070(3) -0.118(4) -0.045(2)
F2 0.0474(17) 0.252(6) 0.064(2) 0.067(3) 0.0163(15) 0.043(3)
F3 0.0391(12) 0.0556(14) 0.0356(12) 0.0137(11) -0.0026(10) -0.0004(10)
F4 0.0368(12) 0.0475(13) 0.0486(14) 0.0174(11) -0.0080(10) -0.0077(10)
F5 0.0679(17) 0.0504(15) 0.0447(14) -0.0047(12) 0.0101(13) 0.0160(13)
F6 0.0419(16) 0.0627(19) 0.158(4) 0.001(2) -0.028(2) -0.0010(14)
F7 0.079(2) 0.0524(17) 0.151(4) -0.024(2) 0.065(2) -0.0318(16)
F8 0.127(3) 0.101(3) 0.075(2) -0.052(2) 0.011(2) 0.009(3)
Co1 0.01262(19) 0.0262(2) 0.0181(2) -0.00485(15) -0.00119(14) -0.00108(14)

loop_
_atom_type_symbol
_atom_type_description
_atom_type_scat_dispersion_real
_atom_type_scat_dispersion_imag
_atom_type_scat_source
C C 0.0033 0.0016 'International Tables Vol C Tables 4.2.6.8 and 6.1.1.4'
H H 0.0000 0.0000 'International Tables Vol C Tables 4.2.6.8 and 6.1.1.4'
B B 0.0013 0.0007 'International Tables Vol C Tables 4.2.6.8 and 6.1.1.4'
N N 0.0061 0.0033 'International Tables Vol C Tables 4.2.6.8 and 6.1.1.4'
O O 0.0106 0.0060 'International Tables Vol C Tables 4.2.6.8 and 6.1.1.4'
F F 0.0171 0.0103 'International Tables Vol C Tables 4.2.6.8 and 6.1.1.4'
Co Co 0.3494 0.9721 'International Tables Vol C Tables 4.2.6.8 and 6.1.1.4'

loop_
_geom_angle_atom_site_label_1
_geom_angle_atom_site_label_2
_geom_angle_atom_site_label_3
_geom_angle
_geom_angle_site_symmetry_1
_geom_angle_site_symmetry_3
C11 C10 N1 105.1(2) . .
N10 C11 C12 106.4(3) . .
N10 C11 C10 114.9(3) . .
C12 C11 C10 138.6(3) . .
N12 C12 C11 104.6(3) . .
N12 C13 C14 112.2(3) . .
C15 C14 C19 119.3(4) . .
C15 C14 C13 122.2(3) . .
C19 C14 C13 118.5(4) . .
C14 C15 C16 120.9(4) . .
C15 C16 C17 119.7(4) . .
C18 C17 C16 119.7(4) . .
C19 C18 C17 120.5(4) . .
C18 C19 C14 119.8(4) . .
C21 C20 N1 106.2(3) . .
N20 C21 C22 106.6(3) . .
N20 C21 C20 116.3(3) . .
C22 C21 C20 137.1(4) . .
N22 C22 C21 104.7(4) . .
N22 C23 C24 112.2(3) . .
C29 C24 C25 120.1(4) . .
C29 C24 C23 119.1(4) . .
C25 C24 C23 120.8(4) . .
C24 C25 C26 116.3(4) . .
C27 C26 C25 117.5(4) . .
C28 C27 C26 124.3(4) . .
C27 C28 C29 119.1(5) . .
C28 C29 C24 122.7(5) . .
C31 C30 N1 109.8(3) . .
N30 C31 C32 106.5(3) . .
N30 C31 C30 117.7(3) . .
C32 C31 C30 135.7(3) . .
N32 C32 C31 104.6(3) . .
N32 C33 C34 111.7(3) . .
C39 C34 C35 119.2(3) . .
C39 C34 C33 121.4(3) . .
C35 C34 C33 119.4(3) . .
C36 C35 C34 120.7(3) . .
C37 C36 C35 119.4(4) . .
C38 C37 C36 120.0(3) . .
C39 C38 C37 120.4(4) . .
C38 C39 C34 120.3(4) . .
F1 B1 F2 110.1(5) . .
F1 B1 F4 107.5(4) . .
F2 B1 F4 109.8(5) . .
F1 B1 F3 109.9(5) . .
F2 B1 F3 108.6(4) . .
F4 B1 F3 111.0(3) . .
F6 B2 F7 109.4(5) . .
F6 B2 F8 109.7(4) . .
F7 B2 F8 107.1(4) . .
F6 B2 F5 108.8(4) . .
F7 B2 F5 110.6(4) . .
F8 B2 F5 111.2(5) . .
C20 N1 C10 111.4(2) . .
C20 N1 C30 111.2(3) . .
C10 N1 C30 110.2(2) . .
C20 N1 Co1 107.83(19) . .
C10 N1 Co1 105.78(18) . .
C30 N1 Co1 110.2(2) . .
N11 N10 C11 111.8(2) . .
N11 N10 Co1 132.0(2) . .
C11 N10 Co1 115.2(2) . .
N10 N11 N12 104.6(2) . .
N11 N12 C12 112.5(3) . .
N11 N12 C13 118.4(3) . .
C12 N12 C13 128.6(3) . .
N21 N20 C21 111.5(3) . .
N21 N20 Co1 133.5(3) . .
C21 N20 Co1 114.8(2) . .
N20 N21 N22 104.1(3) . .
C22 N22 N21 113.1(3) . .
C22 N22 C23 128.0(4) . .
N21 N22 C23 118.9(4) . .
N31 N30 C31 112.1(3) . .
N31 N30 Co1 130.7(2) . .
C31 N30 Co1 116.8(2) . .
N30 N31 N32 104.3(3) . .
N31 N32 C32 112.5(3) . .
N31 N32 C33 119.0(3) . .
C32 N32 C33 128.5(3) . .
Co1 O1 Co1 97.97(10) 5 .
N30 Co1 N10 88.11(11) . .
N30 Co1 O1 96.45(10) . 5
N10 Co1 O1 97.11(10) . 5
N30 Co1 N20 90.09(11) . .
N10 Co1 N20 165.21(12) . .
O1 Co1 N20 97.68(11) 5 .
N30 Co1 O1 176.38(11) . .
N10 Co1 O1 88.83(10) . .
O1 Co1 O1 82.03(10) 5 .
N20 Co1 O1 93.36(11) . .
N30 Co1 N1 85.18(11) . .
N10 Co1 N1 82.32(11) . .
O1 Co1 N1 178.27(10) 5 .
N20 Co1 N1 82.90(11) . .
O1 Co1 N1 96.32(10) . .
N30 Co1 Co1 137.42(8) . 5
N10 Co1 Co1 93.92(8) . 5
O1 Co1 Co1 41.06(6) 5 5
N20 Co1 Co1 97.32(8) . 5
O1 Co1 Co1 40.97(6) . 5
N1 Co1 Co1 137.28(8) . 5

loop_
_geom_bond_atom_site_label_1
_geom_bond_atom_site_label_2
_geom_bond_distance
_geom_bond_site_symmetry_2
C10 C11 1.482(5) .
C10 N1 1.511(4) .
C11 N10 1.363(4) .
C11 C12 1.367(4) .
C12 N12 1.356(4) .
C13 N12 1.461(4) .
C13 C14 1.513(5) .
C14 C15 1.383(6) .
C14 C19 1.393(5) .
C15 C16 1.385(6) .
C16 C17 1.385(6) .
C17 C18 1.387(7) .
C18 C19 1.385(7) .
C20 C21 1.488(4) .
C20 N1 1.498(4) .
C21 N20 1.363(5) .
C21 C22 1.367(5) .
C22 N22 1.340(5) .
C23 N22 1.477(4) .
C23 C24 1.497(5) .
C24 C29 1.375(5) .
C24 C25 1.387(5) .
C25 C26 1.483(7) .
C26 C27 1.356(8) .
C27 C28 1.319(8) .
C28 C29 1.340(6) .
C30 C31 1.485(5) .
C30 N1 1.525(4) .
C31 N30 1.345(4) .
C31 C32 1.371(5) .
C32 N32 1.349(5) .
C33 N32 1.477(4) .
C33 C34 1.512(5) .
C34 C39 1.388(5) .
C34 C35 1.394(5) .
C35 C36 1.393(5) .
C36 C37 1.388(6) .
C37 C38 1.388(6) .
C38 C39 1.382(6) .
B1 F1 1.352(7) .
B1 F2 1.365(7) .
B1 F4 1.386(5) .
B1 F3 1.402(6) .
B2 F6 1.356(6) .
B2 F7 1.361(5) .
B2 F8 1.373(6) .
B2 F5 1.380(5) .
N1 Co1 2.012(3) .
N10 N11 1.309(4) .
N10 Co1 1.899(3) .
N11 N12 1.336(4) .
N20 N21 1.314(3) .
N20 Co1 1.908(3) .
N21 N22 1.342(5) .
N30 N31 1.315(4) .
N30 Co1 1.886(3) .
N31 N32 1.337(4) .
O1 Co1 1.905(2) 5
O1 Co1 1.909(2) .
Co1 O1 1.905(2) 5
Co1 Co1 2.8779(8) 5
